data_7120132
loop_
_publ_author_name
'Raju, Selvam'
'Annamalai, Pratheep K.'
'Chen, Pei-Ling'
'Liu, Yi-Hung'
'Chuang, Shih-Ching'

_publ_section_title
;
 Iptycenes with acridinone motif developed through [4 + 2] cycloaddition
 of tethered naphthalene and iminoquinone via radical reaction
;
_journal_name_full 'Chem. Commun.'
_journal_paper_doi 10.1039/C7CC03030D
_journal_year 2017
_chemical_formula_sum 'C24 H17 N O'
_chemical_formula_weight 335.38
_space_group_crystal_system monoclinic
_space_group_IT_number 14
_space_group_name_Hall '-P 2yn'
_space_group_name_H-M_alt 'P 1 21/n 1'
_symmetry_space_group_name_Hall '-P 2yn'
_symmetry_space_group_name_H-M 'P 1 21/n 1'
_atom_sites_solution_hydrogens geom
_audit_creation_method SHELXL-2014/6
_audit_update_record
;
2017-05-12 deposited with the CCDC.
2017-05-16 downloaded from the CCDC.
;
_cell_angle_alpha 90
_cell_angle_beta 99.975(4)
_cell_angle_gamma 90
_cell_formula_units_Z 4
_cell_length_a 9.1739(16)
_cell_length_b 17.244(3)
_cell_length_c 11.0176(19)
_cell_measurement_reflns_used 2229
_cell_measurement_temperature 100(2)
_cell_measurement_theta_max 26.1082
_cell_measurement_theta_min 2.5450
_cell_volume 1716.6(5)
_computing_cell_refinement 'SAINT V8.34A (Bruker AXS Inc., 2013)'
_computing_data_collection 'Bruker APEX2'
_computing_data_reduction 'SAINT V8.34A (Bruker AXS Inc., 2013)'
_computing_molecular_graphics 'Bruker SHELXTL'
_computing_publication_material 'Bruker SHELXTL'
_computing_structure_refinement 'SHELXL-2014/6 (Sheldrick, 2014)'
_diffrn_ambient_temperature 100(2)
_diffrn_detector_area_resol_mean 8.3333
_diffrn_measured_fraction_theta_full 0.999
_diffrn_measured_fraction_theta_max 0.994
_diffrn_measurement_device_type 'Bruker APEX-II CCD'
_diffrn_measurement_method '\f and \w scans'
_diffrn_radiation_type MoK\a
_diffrn_radiation_wavelength 0.71073
_diffrn_reflns_av_R_equivalents 0.0449
_diffrn_reflns_av_unetI/netI 0.0491
_diffrn_reflns_Laue_measured_fraction_full 0.999
_diffrn_reflns_Laue_measured_fraction_max 0.994
_diffrn_reflns_limit_h_max 9
_diffrn_reflns_limit_h_min -11
_diffrn_reflns_limit_k_max 21
_diffrn_reflns_limit_k_min -21
_diffrn_reflns_limit_l_max 13
_diffrn_reflns_limit_l_min -13
_diffrn_reflns_number 12729
_diffrn_reflns_point_group_measured_fraction_full 0.999
_diffrn_reflns_point_group_measured_fraction_max 0.994
_diffrn_reflns_theta_full 25.242
_diffrn_reflns_theta_max 26.637
_diffrn_reflns_theta_min 2.218
_exptl_absorpt_coefficient_mu 0.079
_exptl_absorpt_correction_T_max 0.9485
_exptl_absorpt_correction_T_min 0.8333
_exptl_absorpt_correction_type multi-scan
_exptl_absorpt_process_details 'SADABS V2014/4 (Bruker AXS Inc.)'
_exptl_crystal_colour yellow
_exptl_crystal_density_diffrn 1.298
_exptl_crystal_density_meas ?
_exptl_crystal_density_method 'not measured'
_exptl_crystal_description tabullar
_exptl_crystal_F_000 704
_exptl_crystal_size_max 0.12
_exptl_crystal_size_mid 0.10
_exptl_crystal_size_min 0.04
_refine_diff_density_max 0.553
_refine_diff_density_min -0.272
_refine_diff_density_rms 0.053
_refine_ls_extinction_method none
_refine_ls_goodness_of_fit_ref 1.002
_refine_ls_hydrogen_treatment constr
_refine_ls_matrix_type full
_refine_ls_number_parameters 237
_refine_ls_number_reflns 3587
_refine_ls_number_restraints 0
_refine_ls_restrained_S_all 1.002
_refine_ls_R_factor_all 0.0837
_refine_ls_R_factor_gt 0.0496
_refine_ls_shift/su_max 0.000
_refine_ls_shift/su_mean 0.000
_refine_ls_structure_factor_coef Fsqd
_refine_ls_weighting_details 'w=1/[\s^2^(Fo^2^)+(0.0587P)^2^+0.7171P] where P=(Fo^2^+2Fc^2^)/3'
_refine_ls_weighting_scheme calc
_refine_ls_wR_factor_gt 0.1118
_refine_ls_wR_factor_ref 0.1276
_reflns_Friedel_coverage 0.000
_reflns_number_gt 2472
_reflns_number_total 3587
_reflns_threshold_expression 'I > 2\s(I)'
_cod_data_source_file c7cc03030d2.cif
_cod_data_source_block mo_170517lt_0m
_cod_depositor_comments
;
The following automatic conversions were performed:

'_exptl_crystal_density_meas' value 'not measured' was changed to '?'
- the value is perceived as not measured.

Automatic conversion script
Id: cif_fix_values 4973 2017-02-22 13:04:09Z antanas 
;
_cod_database_code 7120132
_shelx_space_group_comment
;
The symmetry employed for this shelxl refinement is uniquely defined
by the following loop, which should always be used as a source of
symmetry information in preference to the above space-group names.
They are only intended as comments.
;
_shelxl_version_number 2014/6

loop_
_space_group_symop_operation_xyz
'x, y, z'
'-x+1/2, y+1/2, -z+1/2'
'-x, -y, -z'
'x-1/2, -y-1/2, z-1/2'

loop_
_atom_site_label
_atom_site_type_symbol
_atom_site_fract_x
_atom_site_fract_y
_atom_site_fract_z
_atom_site_U_iso_or_equiv
_atom_site_adp_type
_atom_site_occupancy
_atom_site_site_symmetry_order
_atom_site_calc_flag
_atom_site_refinement_flags_posn
_atom_site_refinement_flags_adp
O1 O 0.65751(15) 0.11301(8) 0.21836(13) 0.0237(3) Uani 1 1 d . .
N1 N 0.20010(18) 0.30473(9) 0.04886(14) 0.0176(4) Uani 1 1 d . .
C1 C -0.3822(2) 0.19550(13) -0.14803(18) 0.0236(5) Uani 1 1 d . .
H1 H -0.4509 0.2394 -0.1540 0.035 Uiso 1 1 calc R U
H6 H -0.4122 0.1560 -0.0934 0.035 Uiso 1 1 calc R U
H7 H -0.3839 0.1733 -0.2301 0.035 Uiso 1 1 calc R U
C2 C -0.2282(2) 0.22299(12) -0.09669(17) 0.0185(4) Uani 1 1 d . .
C3 C -0.1944(2) 0.30170(12) -0.08635(17) 0.0204(4) Uani 1 1 d . .
H16 H -0.2699 0.3389 -0.1120 0.025 Uiso 1 1 calc R U
C4 C -0.0522(2) 0.32658(11) -0.03919(17) 0.0194(4) Uani 1 1 d . .
H5 H -0.0310 0.3805 -0.0345 0.023 Uiso 1 1 calc R U
C5 C 0.0604(2) 0.27319(11) 0.00155(16) 0.0165(4) Uani 1 1 d . .
C6 C 0.3097(2) 0.25718(11) 0.08618(16) 0.0160(4) Uani 1 1 d . .
C7 C 0.4558(2) 0.28763(11) 0.13606(17) 0.0183(4) Uani 1 1 d . .
H4 H 0.4696 0.3422 0.1387 0.022 Uiso 1 1 calc R U
C8 C 0.5722(2) 0.24186(11) 0.17850(17) 0.0178(4) Uani 1 1 d . .
C9 C 0.7236(2) 0.27238(12) 0.22843(19) 0.0222(5) Uani 1 1 d . .
H2 H 0.7203 0.3291 0.2324 0.033 Uiso 1 1 calc R U
H3 H 0.7925 0.2565 0.1743 0.033 Uiso 1 1 calc R U
H17 H 0.7570 0.2514 0.3113 0.033 Uiso 1 1 calc R U
C10 C -0.1151(2) 0.16968(11) -0.05723(17) 0.0170(4) Uani 1 1 d . .
H15 H -0.1362 0.1158 -0.0650 0.020 Uiso 1 1 calc R U
C11 C 0.0277(2) 0.19342(11) -0.00680(16) 0.0146(4) Uani 1 1 d . .
C12 C 0.1457(2) 0.13526(11) 0.04018(16) 0.0147(4) Uani 1 1 d . .
C13 C 0.2940(2) 0.17401(11) 0.08316(16) 0.0145(4) Uani 1 1 d . .
C14 C 0.4068(2) 0.12614(11) 0.12589(17) 0.0161(4) Uani 1 1 d . .
C15 C 0.5537(2) 0.15627(11) 0.17753(17) 0.0173(4) Uani 1 1 d . .
C16 C 0.3618(2) 0.04137(11) 0.12247(17) 0.0177(4) Uani 1 1 d . .
H14 H 0.4456 0.0053 0.1527 0.021 Uiso 1 1 calc R U
C17 C 0.2851(2) 0.02474(11) -0.00971(18) 0.0187(4) Uani 1 1 d . .
H9 H 0.3149 -0.0161 -0.0578 0.022 Uiso 1 1 calc R U
C18 C 0.1736(2) 0.07204(11) -0.05164(17) 0.0171(4) Uani 1 1 d . .
H8 H 0.1159 0.0673 -0.1316 0.020 Uiso 1 1 calc R U
C19 C 0.2378(2) 0.03895(10) 0.19927(17) 0.0158(4) Uani 1 1 d . .
C20 C 0.2347(2) -0.00499(11) 0.30355(18) 0.0197(4) Uani 1 1 d . .
H13 H 0.3142 -0.0389 0.3340 0.024 Uiso 1 1 calc R U
C21 C 0.1132(2) 0.00112(12) 0.36358(18) 0.0221(5) Uani 1 1 d . .
H12 H 0.1106 -0.0285 0.4359 0.027 Uiso 1 1 calc R U
C22 C -0.0035(2) 0.04974(12) 0.31905(18) 0.0205(4) Uani 1 1 d . .
H11 H -0.0861 0.0528 0.3602 0.025 Uiso 1 1 calc R U
C23 C -0.0005(2) 0.09436(11) 0.21403(17) 0.0166(4) Uani 1 1 d . .
H10 H -0.0804 0.1280 0.1834 0.020 Uiso 1 1 calc R U
C24 C 0.1200(2) 0.08891(10) 0.15541(16) 0.0144(4) Uani 1 1 d . .

loop_
_atom_site_aniso_label
_atom_site_aniso_U_11
_atom_site_aniso_U_22
_atom_site_aniso_U_33
_atom_site_aniso_U_23
_atom_site_aniso_U_13
_atom_site_aniso_U_12
O1 0.0166(8) 0.0237(8) 0.0316(8) -0.0034(6) 0.0068(6) 0.0038(6)
N1 0.0188(9) 0.0169(8) 0.0174(8) 0.0007(7) 0.0045(7) -0.0004(7)
C1 0.0187(11) 0.0303(12) 0.0215(11) 0.0020(9) 0.0023(8) 0.0014(9)
C2 0.0182(11) 0.0258(11) 0.0121(9) 0.0013(8) 0.0041(8) 0.0009(8)
C3 0.0220(11) 0.0219(10) 0.0180(10) 0.0043(8) 0.0049(8) 0.0053(8)
C4 0.0256(12) 0.0149(10) 0.0184(10) 0.0015(8) 0.0056(8) 0.0017(8)
C5 0.0191(11) 0.0183(10) 0.0128(9) 0.0007(7) 0.0048(8) -0.0009(8)
C6 0.0179(11) 0.0183(10) 0.0130(9) -0.0014(7) 0.0057(8) -0.0015(8)
C7 0.0207(11) 0.0149(10) 0.0207(10) -0.0027(8) 0.0073(8) -0.0027(8)
C8 0.0196(11) 0.0213(10) 0.0146(9) -0.0046(8) 0.0087(8) -0.0040(8)
C9 0.0168(11) 0.0269(11) 0.0242(11) -0.0067(9) 0.0072(8) -0.0042(8)
C10 0.0195(11) 0.0177(10) 0.0148(10) -0.0003(8) 0.0055(8) -0.0010(8)
C11 0.0175(11) 0.0162(9) 0.0115(9) 0.0013(7) 0.0061(8) 0.0004(7)
C12 0.0161(10) 0.0140(9) 0.0151(9) 0.0006(7) 0.0061(8) -0.0004(7)
C13 0.0159(10) 0.0166(10) 0.0126(9) -0.0018(7) 0.0069(7) -0.0008(7)
C14 0.0170(11) 0.0168(10) 0.0163(9) -0.0024(7) 0.0077(8) -0.0008(8)
C15 0.0158(11) 0.0217(10) 0.0164(10) -0.0030(8) 0.0089(8) 0.0009(8)
C16 0.0157(11) 0.0151(10) 0.0233(11) 0.0004(8) 0.0058(8) 0.0026(7)
C17 0.0225(11) 0.0143(9) 0.0218(10) -0.0037(8) 0.0113(8) -0.0020(8)
C18 0.0228(11) 0.0161(10) 0.0144(9) -0.0024(7) 0.0088(8) -0.0046(8)
C19 0.0173(11) 0.0132(9) 0.0170(10) -0.0025(7) 0.0036(8) -0.0015(7)
C20 0.0225(11) 0.0142(10) 0.0218(10) 0.0009(8) 0.0019(8) 0.0002(8)
C21 0.0312(13) 0.0193(10) 0.0162(10) 0.0022(8) 0.0049(9) -0.0063(9)
C22 0.0220(11) 0.0224(10) 0.0190(10) -0.0027(8) 0.0091(8) -0.0051(8)
C23 0.0166(10) 0.0162(10) 0.0175(10) -0.0030(7) 0.0043(8) -0.0018(7)
C24 0.0178(11) 0.0118(9) 0.0138(9) -0.0014(7) 0.0036(7) -0.0024(7)

loop_
_atom_type_symbol
_atom_type_description
_atom_type_scat_dispersion_real
_atom_type_scat_dispersion_imag
_atom_type_scat_source
C C 0.0033 0.0016 'International Tables Vol C Tables 4.2.6.8 and 6.1.1.4'
H H 0.0000 0.0000 'International Tables Vol C Tables 4.2.6.8 and 6.1.1.4'
N N 0.0061 0.0033 'International Tables Vol C Tables 4.2.6.8 and 6.1.1.4'
O O 0.0106 0.0060 'International Tables Vol C Tables 4.2.6.8 and 6.1.1.4'

loop_
_geom_angle_atom_site_label_1
_geom_angle_atom_site_label_2
_geom_angle_atom_site_label_3
_geom_angle
C6 N1 C5 118.41(16)
C2 C1 H1 109.5
C2 C1 H6 109.5
H1 C1 H6 109.5
C2 C1 H7 109.5
H1 C1 H7 109.5
H6 C1 H7 109.5
C3 C2 C10 118.24(18)
C3 C2 C1 121.25(18)
C10 C2 C1 120.51(18)
C4 C3 C2 120.93(18)
C4 C3 H16 119.5
C2 C3 H16 119.5
C3 C4 C5 120.77(18)
C3 C4 H5 119.6
C5 C4 H5 119.6
C4 C5 N1 116.07(17)
C4 C5 C11 119.03(18)
N1 C5 C11 124.90(17)
N1 C6 C13 123.27(18)
N1 C6 C7 120.02(17)
C13 C6 C7 116.70(17)
C8 C7 C6 122.90(18)
C8 C7 H4 118.6
C6 C7 H4 118.6
C7 C8 C15 119.87(18)
C7 C8 C9 123.44(18)
C15 C8 C9 116.69(18)
C8 C9 H2 109.5
C8 C9 H3 109.5
H2 C9 H3 109.5
C8 C9 H17 109.5
H2 C9 H17 109.5
H3 C9 H17 109.5
C11 C10 C2 121.79(18)
C11 C10 H15 119.1
C2 C10 H15 119.1
C10 C11 C5 119.22(17)
C10 C11 C12 120.91(17)
C5 C11 C12 119.86(17)
C11 C12 C13 111.59(16)
C11 C12 C18 116.04(16)
C13 C12 C18 105.97(14)
C11 C12 C24 115.06(15)
C13 C12 C24 103.10(14)
C18 C12 C24 103.83(14)
C14 C13 C6 122.38(18)
C14 C13 C12 115.70(17)
C6 C13 C12 121.77(17)
C13 C14 C15 121.28(17)
C13 C14 C16 113.16(17)
C15 C14 C16 125.42(17)
O1 C15 C14 121.89(18)
O1 C15 C8 121.26(18)
C14 C15 C8 116.85(17)
C14 C16 C17 106.40(15)
C14 C16 C19 103.73(14)
C17 C16 C19 104.92(15)
C14 C16 H14 113.6
C17 C16 H14 113.6
C19 C16 H14 113.6
C18 C17 C16 114.56(17)
C18 C17 H9 122.7
C16 C17 H9 122.7
C17 C18 C12 114.36(17)
C17 C18 H8 122.8
C12 C18 H8 122.8
C20 C19 C24 119.89(17)
C20 C19 C16 126.82(17)
C24 C19 C16 113.28(16)
C19 C20 C21 119.13(18)
C19 C20 H13 120.4
C21 C20 H13 120.4
C22 C21 C20 120.72(18)
C22 C21 H12 119.6
C20 C21 H12 119.6
C21 C22 C23 120.31(18)
C21 C22 H11 119.8
C23 C22 H11 119.8
C24 C23 C22 118.99(18)
C24 C23 H10 120.5
C22 C23 H10 120.5
C23 C24 C19 120.95(17)
C23 C24 C12 126.62(17)
C19 C24 C12 112.42(15)

loop_
_geom_bond_atom_site_label_1
_geom_bond_atom_site_label_2
_geom_bond_distance
O1 C15 1.232(2)
N1 C6 1.307(2)
N1 C5 1.407(2)
C1 C2 1.505(3)
C1 H1 0.9800
C1 H6 0.9800
C1 H7 0.9800
C2 C3 1.392(3)
C2 C10 1.398(3)
C3 C4 1.386(3)
C3 H16 0.9500
C4 C5 1.398(3)
C4 H5 0.9500
C5 C11 1.408(3)
C6 C13 1.441(3)
C6 C7 1.456(3)
C7 C8 1.344(3)
C7 H4 0.9500
C8 C15 1.485(3)
C8 C9 1.498(3)
C9 H2 0.9800
C9 H3 0.9800
C9 H17 0.9800
C10 C11 1.393(3)
C10 H15 0.9500
C11 C12 1.501(3)
C12 C13 1.516(3)
C12 C18 1.539(2)
C12 C24 1.552(2)
C13 C14 1.344(3)
C14 C15 1.464(3)
C14 C16 1.518(3)
C16 C17 1.531(3)
C16 C19 1.531(3)
C16 H14 1.0000
C17 C18 1.327(3)
C17 H9 0.9500
C18 H8 0.9500
C19 C20 1.381(3)
C19 C24 1.401(3)
C20 C21 1.395(3)
C20 H13 0.9500
C21 C22 1.381(3)
C21 H12 0.9500
C22 C23 1.394(3)
C22 H11 0.9500
C23 C24 1.377(2)
C23 H10 0.9500
